data_1549023
loop_
_publ_author_name
'Roy, Bibhisan'
'Reddy, Mallu Chenna'
'Hazra, Partha'

_publ_section_title
;
 Developing the structure-property relationship to design solid state
 multi-stimuli responsive materials and their potential applications in
 different fields.
;
_journal_issue 14
_journal_name_full 'Chemical science'
_journal_page_first 3592
_journal_page_last 3606
_journal_paper_doi 10.1039/c8sc00143j
_journal_volume 9
_journal_year 2018
_chemical_formula_moiety 'C17 H16 N2 O3 S'
_chemical_formula_sum 'C17 H16 N2 O3 S'
_chemical_formula_weight 328.38
_space_group_crystal_system monoclinic
_space_group_IT_number 14
_space_group_name_Hall '-P 2yn'
_space_group_name_H-M_alt 'P 1 21/n 1'
_symmetry_space_group_name_Hall '-P 2yn'
_symmetry_space_group_name_H-M 'P 1 21/n 1'
_atom_sites_solution_hydrogens geom
_audit_creation_method SHELXL-2014/7
_audit_update_record
;
2017-09-01 deposited with the CCDC.
2018-03-05 downloaded from the CCDC.
;
_cell_angle_alpha 90
_cell_angle_beta 99.512(11)
_cell_angle_gamma 90
_cell_formula_units_Z 4
_cell_length_a 8.172(3)
_cell_length_b 9.666(3)
_cell_length_c 20.305(7)
_cell_measurement_reflns_used 9945
_cell_measurement_temperature 296(2)
_cell_measurement_theta_max 24.66
_cell_measurement_theta_min 2.34
_cell_volume 1581.9(9)
_computing_structure_refinement 'SHELXL-2014/7 (Sheldrick, 2014)'
_diffrn_ambient_temperature 296(2)
_diffrn_measured_fraction_theta_full 1.000
_diffrn_measured_fraction_theta_max 1.000
_diffrn_measurement_device_type 'Bruker APEX-II CCD'
_diffrn_measurement_method '\f and \w scans'
_diffrn_radiation_type MoK\a
_diffrn_radiation_wavelength 0.71073
_diffrn_reflns_av_R_equivalents 0.1669
_diffrn_reflns_av_unetI/netI 0.0557
_diffrn_reflns_Laue_measured_fraction_full 1.000
_diffrn_reflns_Laue_measured_fraction_max 1.000
_diffrn_reflns_limit_h_max 9
_diffrn_reflns_limit_h_min -9
_diffrn_reflns_limit_k_max 11
_diffrn_reflns_limit_k_min -11
_diffrn_reflns_limit_l_max 24
_diffrn_reflns_limit_l_min -24
_diffrn_reflns_number 50889
_diffrn_reflns_point_group_measured_fraction_full 1.000
_diffrn_reflns_point_group_measured_fraction_max 1.000
_diffrn_reflns_theta_full 25.242
_diffrn_reflns_theta_max 25.250
_diffrn_reflns_theta_min 2.340
_exptl_absorpt_coefficient_mu 0.221
_exptl_crystal_colour yellow
_exptl_crystal_density_diffrn 1.379
_exptl_crystal_description block
_exptl_crystal_F_000 688.0
_refine_diff_density_max 0.249
_refine_diff_density_min -0.389
_refine_diff_density_rms 0.064
_refine_ls_extinction_method none
_refine_ls_goodness_of_fit_ref 1.015
_refine_ls_hydrogen_treatment constr
_refine_ls_matrix_type full
_refine_ls_number_parameters 210
_refine_ls_number_reflns 2860
_refine_ls_number_restraints 0
_refine_ls_restrained_S_all 1.015
_refine_ls_R_factor_all 0.0762
_refine_ls_R_factor_gt 0.0469
_refine_ls_shift/su_max 0.000
_refine_ls_shift/su_mean 0.000
_refine_ls_structure_factor_coef Fsqd
_refine_ls_weighting_details 'w=1/[\s^2^(Fo^2^)+(0.1000P)^2^+0.1511P] where P=(Fo^2^+2Fc^2^)/3'
_refine_ls_weighting_scheme calc
_refine_ls_wR_factor_gt 0.1295
_refine_ls_wR_factor_ref 0.1534
_reflns_Friedel_coverage 0.000
_reflns_number_gt 2073
_reflns_number_total 2859
_reflns_threshold_expression 'I > 2\s(I)'
_cod_data_source_file c8sc00143j3.cif
_cod_data_source_block mo_CH_A_577_0m_a
_cod_depositor_comments 'Adding full bibliography for 1549020--1549023.cif.'
_cod_database_code 1549023
_shelx_shelxl_version_number 2014/7
_shelx_space_group_comment
;
The symmetry employed for this shelxl refinement is uniquely defined
by the following loop, which should always be used as a source of
symmetry information in preference to the above space-group names.
They are only intended as comments.
;

loop_
_space_group_symop_operation_xyz
'x, y, z'
'-x+1/2, y+1/2, -z+1/2'
'-x, -y, -z'
'x-1/2, -y-1/2, z-1/2'

loop_
_atom_site_label
_atom_site_type_symbol
_atom_site_fract_x
_atom_site_fract_y
_atom_site_fract_z
_atom_site_U_iso_or_equiv
_atom_site_adp_type
_atom_site_occupancy
_atom_site_site_symmetry_order
_atom_site_calc_flag
_atom_site_refinement_flags_posn
_atom_site_refinement_flags_adp
S001 S 0.16454(8) 0.85861(6) 0.31281(3) 0.0330(2) Uani 1 1 d . .
O002 O 0.1515(2) 0.98322(17) 0.35041(9) 0.0451(5) Uani 1 1 d . .
O003 O 0.0332(2) 0.8234(2) 0.25923(9) 0.0454(5) Uani 1 1 d . .
O004 O 0.5252(3) 0.8801(2) 0.56242(9) 0.0530(6) Uani 1 1 d . .
N005 N 0.3588(3) 0.8348(2) 0.46161(10) 0.0376(6) Uani 1 1 d . .
H005 H 0.3671 0.9142 0.4433 0.045 Uiso 1 1 calc R U
N1 N 0.1727(3) 0.2662(2) 0.53148(11) 0.0471(6) Uani 1 1 d . .
C007 C 0.2681(3) 0.7252(2) 0.43035(12) 0.0306(6) Uani 1 1 d . .
C008 C 0.2811(3) 0.6128(2) 0.48063(12) 0.0289(6) Uani 1 1 d . .
C009 C 0.2107(3) 0.4833(2) 0.47659(12) 0.0320(6) Uani 1 1 d . .
H009 H 0.1440 0.4540 0.4375 0.038 Uiso 1 1 calc R U
C00A C 0.3508(3) 0.8688(2) 0.27925(12) 0.0319(6) Uani 1 1 d . .
C00B C 0.3817(3) 0.6603(2) 0.53815(12) 0.0321(6) Uani 1 1 d . .
C00C C 0.1862(3) 0.7199(2) 0.36755(12) 0.0334(6) Uani 1 1 d . .
H00C H 0.1378 0.6363 0.3524 0.040 Uiso 1 1 calc R U
C00D C 0.3462(3) 0.4453(3) 0.59116(12) 0.0395(7) Uani 1 1 d . .
H00D H 0.3688 0.3884 0.6285 0.047 Uiso 1 1 calc R U
C00E C 0.2414(3) 0.3951(3) 0.53294(12) 0.0342(6) Uani 1 1 d . .
C00F C 0.4146(3) 0.5748(3) 0.59373(13) 0.0393(7) Uani 1 1 d . .
H00F H 0.4824 0.6053 0.6323 0.047 Uiso 1 1 calc R U
C00G C 0.4347(3) 0.8013(3) 0.52610(13) 0.0382(6) Uani 1 1 d . .
C00H C 0.4522(3) 0.9831(3) 0.29252(14) 0.0421(7) Uani 1 1 d . .
H00H H 0.4265 1.0533 0.3204 0.050 Uiso 1 1 calc R U
C00I C 0.3891(4) 0.7632(3) 0.23896(15) 0.0498(8) Uani 1 1 d . .
H00I H 0.3190 0.6872 0.2305 0.060 Uiso 1 1 calc R U
C00J C 0.6330(4) 0.8828(4) 0.22337(16) 0.0590(9) Uani 1 1 d . .
H00J H 0.7297 0.8873 0.2048 0.071 Uiso 1 1 calc R U
C00K C 0.5939(4) 0.9902(3) 0.26296(17) 0.0546(8) Uani 1 1 d . .
H00K H 0.6625 1.0675 0.2699 0.065 Uiso 1 1 calc R U
C00L C 0.2121(4) 0.1718(3) 0.58761(16) 0.0599(9) Uani 1 1 d . .
H00A H 0.3250 0.1414 0.5910 0.090 Uiso 1 1 calc R U
H00B H 0.1394 0.0933 0.5809 0.090 Uiso 1 1 calc R U
H00E H 0.1980 0.2185 0.6280 0.090 Uiso 1 1 calc R U
C00M C 0.0786(4) 0.2109(3) 0.47031(16) 0.0590(9) Uani 1 1 d . .
H00G H -0.0079 0.2746 0.4529 0.089 Uiso 1 1 calc R U
H00L H 0.0304 0.1238 0.4795 0.089 Uiso 1 1 calc R U
H00M H 0.1510 0.1975 0.4381 0.089 Uiso 1 1 calc R U
C00N C 0.5319(4) 0.7707(4) 0.21119(17) 0.0625(9) Uani 1 1 d . .
H00N H 0.5590 0.6993 0.1842 0.075 Uiso 1 1 calc R U

loop_
_atom_site_aniso_label
_atom_site_aniso_U_11
_atom_site_aniso_U_22
_atom_site_aniso_U_33
_atom_site_aniso_U_23
_atom_site_aniso_U_13
_atom_site_aniso_U_12
S001 0.0340(4) 0.0323(4) 0.0320(4) 0.0036(3) 0.0033(3) 0.0004(3)
O002 0.0584(13) 0.0322(10) 0.0482(12) -0.0010(8) 0.0195(10) 0.0058(9)
O003 0.0346(11) 0.0575(12) 0.0396(11) 0.0075(9) -0.0070(9) -0.0005(9)
O004 0.0658(15) 0.0484(12) 0.0409(11) -0.0078(9) -0.0030(10) -0.0211(10)
N005 0.0477(14) 0.0317(12) 0.0324(12) 0.0012(9) 0.0033(11) -0.0102(10)
N1 0.0647(17) 0.0327(13) 0.0440(14) 0.0050(10) 0.0089(12) -0.0048(11)
C007 0.0311(14) 0.0299(13) 0.0316(14) -0.0026(10) 0.0076(11) -0.0016(11)
C008 0.0292(13) 0.0300(13) 0.0287(13) -0.0012(10) 0.0085(11) 0.0015(10)
C009 0.0328(14) 0.0352(14) 0.0276(13) -0.0038(11) 0.0039(11) -0.0007(11)
C00A 0.0342(14) 0.0320(13) 0.0275(13) 0.0045(10) -0.0009(11) 0.0002(11)
C00B 0.0307(14) 0.0385(15) 0.0276(13) -0.0031(11) 0.0064(11) -0.0028(11)
C00C 0.0365(15) 0.0302(14) 0.0324(14) -0.0010(11) 0.0024(12) -0.0050(11)
C00D 0.0447(16) 0.0465(17) 0.0282(14) 0.0087(12) 0.0088(12) 0.0049(13)
C00E 0.0376(15) 0.0318(14) 0.0348(14) 0.0054(11) 0.0106(12) 0.0021(11)
C00F 0.0407(16) 0.0485(17) 0.0281(14) -0.0026(12) 0.0035(12) -0.0028(13)
C00G 0.0389(16) 0.0426(16) 0.0330(14) -0.0054(12) 0.0055(12) -0.0079(12)
C00H 0.0414(16) 0.0413(16) 0.0405(16) 0.0036(12) -0.0020(13) -0.0015(13)
C00I 0.0459(18) 0.0527(18) 0.0524(18) -0.0108(14) 0.0125(15) -0.0018(14)
C00J 0.0385(18) 0.089(3) 0.052(2) 0.0220(18) 0.0155(15) 0.0110(17)
C00K 0.0369(17) 0.060(2) 0.065(2) 0.0190(17) 0.0025(16) -0.0096(14)
C00L 0.067(2) 0.0454(18) 0.068(2) 0.0253(16) 0.0141(18) 0.0007(16)
C00M 0.075(2) 0.0390(17) 0.061(2) -0.0035(15) 0.0054(18) -0.0148(16)
C00N 0.050(2) 0.080(2) 0.059(2) -0.0086(18) 0.0153(17) 0.0083(18)

loop_
_atom_type_symbol
_atom_type_description
_atom_type_scat_dispersion_real
_atom_type_scat_dispersion_imag
_atom_type_scat_source
C C 0.0033 0.0016 'International Tables Vol C Tables 4.2.6.8 and 6.1.1.4'
H H 0.0000 0.0000 'International Tables Vol C Tables 4.2.6.8 and 6.1.1.4'
N N 0.0061 0.0033 'International Tables Vol C Tables 4.2.6.8 and 6.1.1.4'
O O 0.0106 0.0060 'International Tables Vol C Tables 4.2.6.8 and 6.1.1.4'
S S 0.1246 0.1234 'International Tables Vol C Tables 4.2.6.8 and 6.1.1.4'

loop_
_geom_angle_atom_site_label_1
_geom_angle_atom_site_label_2
_geom_angle_atom_site_label_3
_geom_angle
O003 S001 O002 119.20(12)
O003 S001 C00C 106.68(12)
O002 S001 C00C 108.42(12)
O003 S001 C00A 107.69(12)
O002 S001 C00A 107.56(12)
C00C S001 C00A 106.67(12)
C007 N005 C00G 112.0(2)
C007 N005 H005 124.0
C00G N005 H005 124.0
C00E N1 C00M 120.9(2)
C00E N1 C00L 121.3(2)
C00M N1 C00L 117.2(2)
C00C C007 N005 127.6(2)
C00C C007 C008 126.5(2)
N005 C007 C008 105.8(2)
C009 C008 C00B 122.3(2)
C009 C008 C007 130.1(2)
C00B C008 C007 107.5(2)
C008 C009 C00E 118.9(2)
C008 C009 H009 120.5
C00E C009 H009 120.5
C00I C00A C00H 121.4(3)
C00I C00A S001 118.8(2)
C00H C00A S001 119.7(2)
C00F C00B C008 119.6(2)
C00F C00B C00G 131.9(2)
C008 C00B C00G 108.5(2)
C007 C00C S001 124.30(19)
C007 C00C H00C 117.9
S001 C00C H00C 117.9
C00F C00D C00E 121.9(2)
C00F C00D H00D 119.0
C00E C00D H00D 119.0
N1 C00E C009 121.0(2)
N1 C00E C00D 121.2(2)
C009 C00E C00D 117.8(2)
C00D C00F C00B 119.4(2)
C00D C00F H00F 120.3
C00B C00F H00F 120.3
O004 C00G N005 123.7(2)
O004 C00G C00B 130.3(3)
N005 C00G C00B 106.0(2)
C00A C00H C00K 118.1(3)
C00A C00H H00H 120.9
C00K C00H H00H 120.9
C00A C00I C00N 119.7(3)
C00A C00I H00I 120.2
C00N C00I H00I 120.2
C00N C00J C00K 120.8(3)
C00N C00J H00J 119.6
C00K C00J H00J 119.6
C00J C00K C00H 120.2(3)
C00J C00K H00K 119.9
C00H C00K H00K 119.9
N1 C00L H00A 109.5
N1 C00L H00B 109.5
H00A C00L H00B 109.5
N1 C00L H00E 109.5
H00A C00L H00E 109.5
H00B C00L H00E 109.5
N1 C00M H00G 109.5
N1 C00M H00L 109.5
H00G C00M H00L 109.5
N1 C00M H00M 109.5
H00G C00M H00M 109.5
H00L C00M H00M 109.5
C00J C00N C00I 119.8(3)
C00J C00N H00N 120.1
C00I C00N H00N 120.1

loop_
_geom_bond_atom_site_label_1
_geom_bond_atom_site_label_2
_geom_bond_distance
S001 O003 1.4369(19)
S001 O002 1.4395(18)
S001 C00C 1.732(2)
S001 C00A 1.770(3)
O004 C00G 1.221(3)
N005 C007 1.385(3)
N005 C00G 1.392(3)
N005 H005 0.8600
N1 C00E 1.365(3)
N1 C00M 1.451(4)
N1 C00L 1.454(3)
C007 C00C 1.340(3)
C007 C008 1.483(3)
C008 C009 1.374(3)
C008 C00B 1.391(3)
C009 C00E 1.416(3)
C009 H009 0.9300
C00A C00I 1.376(4)
C00A C00H 1.381(4)
C00B C00F 1.389(4)
C00B C00G 1.462(4)
C00C H00C 0.9300
C00D C00F 1.368(4)
C00D C00E 1.426(4)
C00D H00D 0.9300
C00F H00F 0.9300
C00H C00K 1.391(4)
C00H H00H 0.9300
C00I C00N 1.380(4)
C00I H00I 0.9300
C00J C00N 1.360(5)
C00J C00K 1.383(5)
C00J H00J 0.9300
C00K H00K 0.9300
C00L H00A 0.9600
C00L H00B 0.9600
C00L H00E 0.9600
C00M H00G 0.9600
C00M H00L 0.9600
C00M H00M 0.9600
C00N H00N 0.9300
